data_4334958
loop_
_publ_author_name
'Wenchan Jiang'
'John D. Gorden'
'Christian R. Goldsmith'

_publ_section_title
;
 Catalysis of Alkene Epoxidation by a Series of Gallium(III) Complexes
 with Neutral N-Donor Ligands
;
_journal_name_full 'Inorganic Chemistry'
_journal_page_first 5814
_journal_page_last 5823
_journal_paper_doi 10.1021/ic400570h
_journal_volume 52
_journal_year 2013
_chemical_formula_moiety 'C20 H23 Cl Ga N5, Cl4 Ga, C2 H3 N, Cl'
_chemical_formula_sum 'C22 H26 Cl6 Ga2 N6'
_chemical_formula_weight 726.63
_chemical_name_common 'ga trix picin'
_space_group_crystal_system triclinic
_space_group_IT_number 2
_space_group_name_Hall '-P 1'
_space_group_name_H-M_alt 'P -1'
_symmetry_space_group_name_Hall '-P 1'
_symmetry_space_group_name_H-M 'P -1'
_atom_sites_solution_hydrogens geom
_atom_sites_solution_primary direct
_atom_sites_solution_secondary difmap
_audit_creation_method 'APEX2 v2012.4-3'
_cell_angle_alpha 88.9220(10)
_cell_angle_beta 79.7160(10)
_cell_angle_gamma 69.0670(10)
_cell_formula_units_Z 2
_cell_length_a 9.2381(7)
_cell_length_b 12.0453(9)
_cell_length_c 14.7889(11)
_cell_measurement_temperature 296.(2)
_cell_volume 1510.5(2)
_computing_structure_refinement 'SHELXL-97 (Sheldrick, 2008)'
_computing_structure_solution 'SHELXS-97 (Sheldrick, 2008)'
_diffrn_ambient_temperature 296.(2)
_diffrn_measured_fraction_theta_full 0.951
_diffrn_measured_fraction_theta_max 0.951
_diffrn_radiation_wavelength 0.71073
_diffrn_reflns_av_R_equivalents 0.0318
_diffrn_reflns_av_sigmaI/netI 0.0205
_diffrn_reflns_limit_h_max 12
_diffrn_reflns_limit_h_min -13
_diffrn_reflns_limit_k_max 17
_diffrn_reflns_limit_k_min -16
_diffrn_reflns_limit_l_max 20
_diffrn_reflns_limit_l_min -20
_diffrn_reflns_number 59468
_diffrn_reflns_theta_full 30.20
_diffrn_reflns_theta_max 30.20
_diffrn_reflns_theta_min 1.81
_exptl_absorpt_coefficient_mu 2.338
_exptl_absorpt_correction_T_max 0.869
_exptl_absorpt_correction_T_min 0.845
_exptl_absorpt_process_details
;
;
_exptl_crystal_density_diffrn 1.598
_exptl_crystal_F_000 728
_exptl_crystal_size_max 0.100
_exptl_crystal_size_mid 0.060
_exptl_crystal_size_min 0.060
_refine_diff_density_max 0.725
_refine_diff_density_min -0.568
_refine_ls_extinction_method none
_refine_ls_goodness_of_fit_ref 2.326
_refine_ls_hydrogen_treatment mixed
_refine_ls_matrix_type full
_refine_ls_number_parameters 354
_refine_ls_number_reflns 8517
_refine_ls_number_restraints 120
_refine_ls_restrained_S_all 2.321
_refine_ls_R_factor_all 0.0428
_refine_ls_R_factor_gt 0.0321
_refine_ls_shift/su_max 0.118
_refine_ls_shift/su_mean 0.005
_refine_ls_structure_factor_coef Fsqd
_refine_ls_weighting_details 'calc w=1/[\s^2^(Fo^2^)+(0.0000P)^2^+0.0000P] where P=(Fo^2^+2Fc^2^)/3'
_refine_ls_weighting_scheme calc
_refine_ls_wR_factor_gt 0.0496
_refine_ls_wR_factor_ref 0.0507
_reflns_number_gt 7113
_reflns_number_total 8957
_reflns_threshold_expression >2sigma(I)
_cod_data_source_file ic400570h_si_002_2.cif
_cod_data_source_block '[Ga(trispicen)Cl](Cl)[GaCl4]'
_cod_database_code 4334958

loop_
_space_group_symop_operation_xyz
'x, y, z'
'-x, -y, -z'

loop_
_atom_site_type_symbol
_atom_site_label
_atom_site_fract_x
_atom_site_fract_y
_atom_site_fract_z
_atom_site_U_iso_or_equiv
_atom_site_adp_type
_atom_site_calc_flag
_atom_site_refinement_flags
_atom_site_occupancy
_atom_site_disorder_assembly
_atom_site_disorder_group
Ga Ga1 0.56241(2) 0.511957(16) 0.270087(11) 0.02781(5) Uani d . 1.0 A 1
Cl Cl3 0.85875(7) 0.82057(5) 0.38943(4) 0.06205(15) Uani d . 1.0 B 1
Cl Cl2 0.76910(5) 0.53693(5) 0.88518(3) 0.04632(12) Uani d . 1.0 C 1
Cl Cl1 0.40034(5) 0.44319(4) 0.36771(3) 0.04330(12) Uani d . 1.0 A 1
N N1S 0.3540(5) -0.0489(3) 0.1094(3) 0.1941(19) Uani d . 1.0 D 1
N N18 0.75350(15) 0.45558(12) 0.33696(8) 0.0287(3) Uani d . 1.0 A 1
N N11 0.73157(15) 0.56571(12) 0.18002(8) 0.0290(3) Uani d . 1.0 A 1
C C7 0.2841(2) 0.71177(16) 0.24009(12) 0.0448(5) Uani d U 1.0 A 1
H H7A 0.1939 0.6895 0.2639 0.054 Uiso calc R 1.0 A 1
H H7B 0.2508 0.7766 0.1995 0.054 Uiso calc R 1.0 A 1
N N1 0.46714(16) 0.67760(12) 0.34473(9) 0.0331(3) Uani d . 1.0 A 1
N N25 0.65179(15) 0.36727(12) 0.17743(9) 0.0311(3) Uani d . 1.0 A 1
C C1S 0.2935(5) 0.0479(4) 0.1284(3) 0.1287(14) Uani d U 1.0 D 1
C C3S 0.2192(4) 0.1709(3) 0.1598(3) 0.207(2) Uani d U 1.0 D 1
H H3S1 0.2547 0.1832 0.2147 0.31 Uiso calc R 1.0 D 1
H H3S2 0.1069 0.1917 0.1727 0.31 Uiso calc R 1.0 D 1
H H3S3 0.2466 0.2199 0.1129 0.31 Uiso calc R 1.0 D 1
C C17 0.7751(2) 0.37450(15) 0.40172(11) 0.0376(4) Uani d U 1.0 A 1
H H17 0.6976 0.3423 0.4209 0.045 Uiso calc R 1.0 A 1
C C16 0.9082(2) 0.33774(17) 0.44041(12) 0.0487(5) Uani d U 1.0 A 1
H H16 0.9202 0.2822 0.4857 0.058 Uiso calc R 1.0 A 1
C C15 1.0231(2) 0.38446(18) 0.41108(13) 0.0531(5) Uani d U 1.0 A 1
H H15 1.1145 0.3604 0.436 0.064 Uiso calc R 1.0 A 1
C C14 1.0021(2) 0.46730(17) 0.34440(12) 0.0441(5) Uani d U 1.0 A 1
H H14 1.0793 0.4993 0.3236 0.053 Uiso calc R 1.0 A 1
C C13 0.86528(19) 0.50214(15) 0.30892(10) 0.0305(4) Uani d U 1.0 A 1
C C12 0.82811(19) 0.59540(15) 0.23866(11) 0.0323(4) Uani d U 1.0 A 1
H H12A 0.7705 0.6733 0.2692 0.039 Uiso calc R 1.0 A 1
H H12B 0.9249 0.5969 0.2013 0.039 Uiso calc R 1.0 A 1
C C10 0.6374(2) 0.66984(16) 0.13276(12) 0.0388(4) Uani d U 1.0 A 1
H H10A 0.7034 0.6846 0.0787 0.047 Uiso calc R 1.0 A 1
H H10B 0.5959 0.7404 0.1738 0.047 Uiso calc R 1.0 A 1
C C9 0.5033(2) 0.64203(17) 0.10511(12) 0.0422(5) Uani d U 1.0 A 1
H H9A 0.4354 0.711 0.0786 0.051 Uiso calc R 1.0 A 1
H H9B 0.5454 0.5769 0.0589 0.051 Uiso calc R 1.0 A 1
N N8 0.41015(15) 0.60896(12) 0.18687(9) 0.0345(3) Uani d . 1.0 A 1
H H8 0.3641 0.5611 0.1668 0.041 Uiso calc R 1.0 A 1
C C6 0.3374(2) 0.75367(16) 0.31875(12) 0.0373(4) Uani d U 1.0 A 1
C C2 0.5132(2) 0.70841(17) 0.41911(11) 0.0403(4) Uani d U 1.0 A 1
H H2 0.6025 0.6554 0.438 0.048 Uiso calc R 1.0 A 1
C C3 0.4336(3) 0.81455(18) 0.46765(13) 0.0512(5) Uani d U 1.0 A 1
H H3 0.4679 0.8335 0.5187 0.061 Uiso calc R 1.0 A 1
C C4 0.3021(3) 0.89269(19) 0.43973(15) 0.0588(6) Uani d U 1.0 A 1
H H4 0.2464 0.9657 0.4714 0.071 Uiso calc R 1.0 A 1
C C5 0.2533(2) 0.86235(17) 0.36475(14) 0.0511(5) Uani d U 1.0 A 1
H H5 0.1644 0.9146 0.3451 0.061 Uiso calc R 1.0 A 1
C C19 0.8337(2) 0.46560(15) 0.11324(11) 0.0366(4) Uani d U 1.0 A 1
H H19A 0.9382 0.4344 0.1286 0.044 Uiso calc R 1.0 A 1
H H19B 0.8435 0.496 0.0521 0.044 Uiso calc R 1.0 A 1
C C20 0.7726(2) 0.36637(15) 0.11166(11) 0.0338(4) Uani d U 1.0 A 1
C C24 0.5950(2) 0.27897(15) 0.17629(12) 0.0395(4) Uani d U 1.0 A 1
H H24 0.5098 0.2805 0.2212 0.047 Uiso calc R 1.0 A 1
C C23 0.6586(2) 0.18682(17) 0.11108(13) 0.0481(5) Uani d U 1.0 A 1
H H23 0.6176 0.1266 0.1119 0.058 Uiso calc R 1.0 A 1
C C22 0.7840(3) 0.18493(18) 0.04455(14) 0.0550(6) Uani d U 1.0 A 1
H H22 0.8301 0.1225 0.0003 0.066 Uiso calc R 1.0 A 1
C C21 0.8407(2) 0.27610(17) 0.04395(12) 0.0492(5) Uani d U 1.0 A 1
H H21 0.924 0.277 -0.0015 0.059 Uiso calc R 1.0 A 1
Ga Ga2A 0.78625(3) 0.956144(18) 0.289342(14) 0.04371(6) Uani d P 0.42(3) E 2
Cl Cl4A 0.8831(7) 1.0931(7) 0.3158(7) 0.0553(13) Uani d PU 0.42(3) E 2
Cl Cl5A 0.5334(10) 1.0214(13) 0.3074(7) 0.098(2) Uani d PU 0.42(3) E 2
Cl Cl6A 0.8956(17) 0.8726(7) 0.1523(6) 0.0726(17) Uani d PU 0.42(3) E 2
Ga Ga2B 0.78625(3) 0.956144(18) 0.289342(14) 0.04371(6) Uani d P 0.58(3) E 3
Cl Cl6B 0.8641(15) 0.8731(5) 0.1538(5) 0.0748(16) Uani d PU 0.58(3) E 3
Cl Cl5B 0.5341(6) 1.0393(5) 0.3145(3) 0.0607(11) Uani d PU 0.58(3) E 3
Cl Cl4B 0.8820(6) 1.0905(6) 0.3006(7) 0.0778(14) Uani d PU 0.58(3) E 3

loop_
_atom_site_aniso_label
_atom_site_aniso_U_11
_atom_site_aniso_U_22
_atom_site_aniso_U_33
_atom_site_aniso_U_12
_atom_site_aniso_U_13
_atom_site_aniso_U_23
Ga1 0.02492(10) 0.03481(11) 0.02518(9) -0.01222(8) -0.00527(7) 0.00203(8)
Cl3 0.0804(4) 0.0531(3) 0.0603(3) -0.0255(3) -0.0302(3) 0.0141(3)
Cl2 0.0430(3) 0.0661(3) 0.0368(2) -0.0270(3) -0.0091(2) 0.0008(2)
Cl1 0.0363(3) 0.0608(3) 0.0386(2) -0.0263(2) -0.0036(2) 0.0087(2)
N1S 0.303(5) 0.103(3) 0.216(4) -0.083(3) -0.127(4) 0.008(3)
N18 0.0274(8) 0.0340(8) 0.0268(7) -0.0127(7) -0.0071(6) 0.0037(6)
N11 0.0292(8) 0.0354(8) 0.0245(7) -0.0131(7) -0.0075(6) 0.0035(6)
C7 0.0329(10) 0.0455(12) 0.0512(11) -0.0057(9) -0.0129(9) 0.0008(9)
N1 0.0318(8) 0.0377(9) 0.0294(7) -0.0131(7) -0.0030(6) -0.0003(6)
N25 0.0297(8) 0.0329(8) 0.0317(8) -0.0107(7) -0.0094(6) 0.0020(6)
C1S 0.159(4) 0.097(3) 0.179(4) -0.074(3) -0.099(3) 0.047(3)
C3S 0.122(3) 0.073(3) 0.450(8) -0.033(2) -0.121(4) 0.055(4)
C17 0.0379(11) 0.0420(11) 0.0361(10) -0.0176(9) -0.0085(8) 0.0090(8)
C16 0.0508(13) 0.0558(13) 0.0443(11) -0.0195(11) -0.0216(10) 0.0198(10)
C15 0.0422(12) 0.0729(15) 0.0521(12) -0.0218(11) -0.0274(10) 0.0158(11)
C14 0.0355(11) 0.0628(13) 0.0434(11) -0.0254(10) -0.0156(9) 0.0090(10)
C13 0.0294(9) 0.0376(10) 0.0271(9) -0.0148(8) -0.0063(7) -0.0006(7)
C12 0.0319(9) 0.0413(11) 0.0302(9) -0.0201(8) -0.0081(7) 0.0037(8)
C10 0.0394(11) 0.0442(11) 0.0356(10) -0.0175(9) -0.0096(8) 0.0133(8)
C9 0.0401(11) 0.0526(12) 0.0356(10) -0.0155(10) -0.0151(8) 0.0133(9)
N8 0.0307(8) 0.0418(9) 0.0336(8) -0.0137(7) -0.0110(6) 0.0008(7)
C6 0.0331(10) 0.0369(11) 0.0398(10) -0.0125(9) -0.0023(8) 0.0024(8)
C2 0.0406(11) 0.0495(12) 0.0311(9) -0.0186(10) -0.0023(8) -0.0016(9)
C3 0.0636(14) 0.0553(14) 0.0377(11) -0.0292(12) 0.0007(10) -0.0097(10)
C4 0.0661(15) 0.0418(13) 0.0600(14) -0.0182(12) 0.0090(12) -0.0135(11)
C5 0.0437(12) 0.0391(12) 0.0610(13) -0.0071(10) -0.0017(10) -0.0004(10)
C19 0.0318(10) 0.0499(12) 0.0275(9) -0.0157(9) -0.0017(7) -0.0007(8)
C20 0.0324(10) 0.0393(11) 0.0279(9) -0.0091(8) -0.0095(8) 0.0014(8)
C24 0.0407(11) 0.0385(11) 0.0444(11) -0.0179(9) -0.0137(9) 0.0055(9)
C23 0.0626(14) 0.0362(11) 0.0517(12) -0.0201(10) -0.0213(11) 0.0023(10)
C22 0.0689(15) 0.0417(13) 0.0474(12) -0.0094(11) -0.0136(11) -0.0124(10)
C21 0.0499(12) 0.0520(13) 0.0378(11) -0.0124(11) 0.0007(9) -0.0091(10)
Ga2A 0.04893(14) 0.03894(13) 0.04428(13) -0.01645(11) -0.00957(10) 0.00035(10)
Cl4A 0.052(2) 0.0390(19) 0.078(2) -0.0208(16) -0.009(2) -0.0093(17)
Cl5A 0.057(3) 0.137(5) 0.119(4) -0.053(3) -0.033(3) 0.055(3)
Cl6A 0.081(3) 0.075(3) 0.0398(18) -0.0089(19) 0.0078(13) -0.0104(16)
Ga2B 0.04893(14) 0.03894(13) 0.04428(13) -0.01645(11) -0.00957(10) 0.00035(10)
Cl6B 0.113(5) 0.0463(17) 0.0566(15) -0.029(2) 0.0072(17) -0.0095(12)
Cl5B 0.0490(16) 0.0753(19) 0.0555(18) -0.0215(13) -0.0056(11) 0.0039(15)
Cl4B 0.094(2) 0.056(2) 0.108(3) -0.0393(16) -0.056(2) 0.0163(17)

loop_
_atom_type_symbol
_atom_type_description
_atom_type_scat_dispersion_real
_atom_type_scat_dispersion_imag
_atom_type_scat_source
C C 0.0033 0.0016 'International Tables Vol C Tables 4.2.6.8 and 6.1.1.4'
H H 0.0000 0.0000 'International Tables Vol C Tables 4.2.6.8 and 6.1.1.4'
N N 0.0061 0.0033 'International Tables Vol C Tables 4.2.6.8 and 6.1.1.4'
Cl Cl 0.1484 0.1585 'International Tables Vol C Tables 4.2.6.8 and 6.1.1.4'
Ga Ga 0.2307 1.6083 'International Tables Vol C Tables 4.2.6.8 and 6.1.1.4'

loop_
_geom_angle_atom_site_label_1
_geom_angle_atom_site_label_2
_geom_angle_atom_site_label_3
_geom_angle
N8 Ga1 N25 91.59(5)
N8 Ga1 N18 159.98(5)
N25 Ga1 N18 94.22(5)
N8 Ga1 N1 80.28(5)
N25 Ga1 N1 170.16(5)
N18 Ga1 N1 91.69(5)
N8 Ga1 N11 83.86(5)
N25 Ga1 N11 81.49(5)
N18 Ga1 N11 78.09(5)
N1 Ga1 N11 92.06(5)
N8 Ga1 Cl1 100.29(4)
N25 Ga1 Cl1 96.55(4)
N18 Ga1 Cl1 98.06(4)
N1 Ga1 Cl1 90.40(4)
N11 Ga1 Cl1 175.48(4)
C17 N18 C13 119.17(14)
C17 N18 Ga1 125.19(11)
C13 N18 Ga1 115.58(10)
C12 N11 C10 113.36(13)
C12 N11 C19 109.81(12)
C10 N11 C19 111.60(12)
C12 N11 Ga1 106.64(9)
C10 N11 Ga1 105.53(9)
C19 N11 Ga1 109.65(9)
N8 C7 C6 112.14(14)
N8 C7 H7A 109.2
C6 C7 H7A 109.2
N8 C7 H7B 109.2
C6 C7 H7B 109.2
H7A C7 H7B 107.9
C6 N1 C2 118.44(15)
C6 N1 Ga1 113.91(11)
C2 N1 Ga1 127.28(12)
C20 N25 C24 118.94(15)
C20 N25 Ga1 115.53(11)
C24 N25 Ga1 125.48(12)
N1S C1S C3S 175.5(5)
N18 C17 C16 121.97(17)
N18 C17 H17 119.0
C16 C17 H17 119.0
C15 C16 C17 118.84(17)
C15 C16 H16 120.6
C17 C16 H16 120.6
C16 C15 C14 119.51(17)
C16 C15 H15 120.2
C14 C15 H15 120.2
C13 C14 C15 119.16(17)
C13 C14 H14 120.4
C15 C14 H14 120.4
N18 C13 C14 121.33(15)
N18 C13 C12 115.35(14)
C14 C13 C12 123.31(15)
N11 C12 C13 108.27(13)
N11 C12 H12A 110.0
C13 C12 H12A 110.0
N11 C12 H12B 110.0
C13 C12 H12B 110.0
H12A C12 H12B 108.4
N11 C10 C9 108.18(14)
N11 C10 H10A 110.1
C9 C10 H10A 110.1
N11 C10 H10B 110.1
C9 C10 H10B 110.1
H10A C10 H10B 108.4
N8 C9 C10 110.09(13)
N8 C9 H9A 109.6
C10 C9 H9A 109.6
N8 C9 H9B 109.6
C10 C9 H9B 109.6
H9A C9 H9B 108.2
C7 N8 C9 113.99(14)
C7 N8 Ga1 110.24(10)
C9 N8 Ga1 108.65(10)
C7 N8 H8 107.9
C9 N8 H8 107.9
Ga1 N8 H8 107.9
N1 C6 C5 121.52(17)
N1 C6 C7 116.49(15)
C5 C6 C7 121.92(17)
N1 C2 C3 122.44(18)
N1 C2 H2 118.8
C3 C2 H2 118.8
C2 C3 C4 118.72(19)
C2 C3 H3 120.6
C4 C3 H3 120.6
C5 C4 C3 119.51(19)
C5 C4 H4 120.2
C3 C4 H4 120.2
C4 C5 C6 119.35(19)
C4 C5 H5 120.3
C6 C5 H5 120.3
N11 C19 C20 113.56(13)
N11 C19 H19A 108.9
C20 C19 H19A 108.9
N11 C19 H19B 108.9
C20 C19 H19B 108.9
H19A C19 H19B 107.7
N25 C20 C21 121.38(17)
N25 C20 C19 118.41(14)
C21 C20 C19 120.21(16)
N25 C24 C23 122.16(17)
N25 C24 H24 118.9
C23 C24 H24 118.9
C22 C23 C24 118.88(18)
C22 C23 H23 120.6
C24 C23 H23 120.6
C23 C22 C21 119.40(18)
C23 C22 H22 120.3
C21 C22 H22 120.3
C22 C21 C20 119.22(18)
C22 C21 H21 120.4
C20 C21 H21 120.4
Cl5A Ga2A Cl6A 111.4(4)
Cl5A Ga2A Cl4A 113.9(5)
Cl6A Ga2A Cl4A 109.4(4)

loop_
_geom_bond_atom_site_label_1
_geom_bond_atom_site_label_2
_geom_bond_distance
Ga1 N8 2.0611(13)
Ga1 N25 2.0626(13)
Ga1 N18 2.0730(13)
Ga1 N1 2.1108(13)
Ga1 N11 2.1408(13)
Ga1 Cl1 2.2542(5)
N1S C1S 1.114(4)
N18 C17 1.343(2)
N18 C13 1.3435(19)
N11 C12 1.4803(18)
N11 C10 1.491(2)
N11 C19 1.4895(19)
C7 N8 1.479(2)
C7 C6 1.502(2)
C7 H7A 0.97
C7 H7B 0.97
N1 C6 1.338(2)
N1 C2 1.351(2)
N25 C20 1.340(2)
N25 C24 1.345(2)
C1S C3S 1.437(5)
C3S H3S1 0.96
C3S H3S2 0.96
C3S H3S3 0.96
C17 C16 1.374(2)
C17 H17 0.93
C16 C15 1.373(2)
C16 H16 0.93
C15 C14 1.378(2)
C15 H15 0.93
C14 C13 1.378(2)
C14 H14 0.93
C13 C12 1.506(2)
C12 H12A 0.97
C12 H12B 0.97
C10 C9 1.516(2)
C10 H10A 0.97
C10 H10B 0.97
C9 N8 1.489(2)
C9 H9A 0.97
C9 H9B 0.97
N8 H8 0.91
C6 C5 1.378(2)
C2 C3 1.366(2)
C2 H2 0.93
C3 C4 1.371(3)
C3 H3 0.93
C4 C5 1.370(3)
C4 H4 0.93
C5 H5 0.93
C19 C20 1.495(2)
C19 H19A 0.97
C19 H19B 0.97
C20 C21 1.381(2)
C24 C23 1.371(2)
C24 H24 0.93
C23 C22 1.373(3)
C23 H23 0.93
C22 C21 1.375(3)
C22 H22 0.93
C21 H21 0.93
Ga2A Cl5A 2.149(8)
Ga2A Cl6A 2.181(9)
Ga2A Cl4A 2.209(8)

loop_
_geom_torsion_atom_site_label_1
_geom_torsion_atom_site_label_2
_geom_torsion_atom_site_label_3
_geom_torsion_atom_site_label_4
_geom_torsion
N8 Ga1 N18 C17 172.32(14)
N25 Ga1 N18 C17 -81.19(13)
N1 Ga1 N18 C17 106.68(13)
N11 Ga1 N18 C17 -161.57(14)
Cl1 Ga1 N18 C17 16.04(13)
N8 Ga1 N18 C13 -10.5(2)
N25 Ga1 N18 C13 96.00(11)
N1 Ga1 N18 C13 -76.13(11)
N11 Ga1 N18 C13 15.62(11)
Cl1 Ga1 N18 C13 -166.77(11)
N8 Ga1 N11 C12 139.43(10)
N25 Ga1 N11 C12 -128.03(10)
N18 Ga1 N11 C12 -31.85(10)
N1 Ga1 N11 C12 59.44(10)
Cl1 Ga1 N11 C12 -63.5(5)
N8 Ga1 N11 C10 18.59(10)
N25 Ga1 N11 C10 111.13(10)
N18 Ga1 N11 C10 -152.69(10)
N1 Ga1 N11 C10 -61.40(10)
Cl1 Ga1 N11 C10 175.6(4)
N8 Ga1 N11 C19 -101.73(10)
N25 Ga1 N11 C19 -9.19(10)
N18 Ga1 N11 C19 86.99(10)
N1 Ga1 N11 C19 178.28(10)
Cl1 Ga1 N11 C19 55.3(5)
N8 Ga1 N1 C6 14.09(12)
N25 Ga1 N1 C6 48.7(4)
N18 Ga1 N1 C6 175.64(12)
N11 Ga1 N1 C6 97.50(12)
Cl1 Ga1 N1 C6 -86.29(11)
N8 Ga1 N1 C2 -172.94(14)
N25 Ga1 N1 C2 -138.3(3)
N18 Ga1 N1 C2 -11.39(14)
N11 Ga1 N1 C2 -89.53(14)
Cl1 Ga1 N1 C2 86.68(13)
N8 Ga1 N25 C20 87.77(11)
N18 Ga1 N25 C20 -73.06(11)
N1 Ga1 N25 C20 53.7(3)
N11 Ga1 N25 C20 4.21(11)
Cl1 Ga1 N25 C20 -171.68(11)
N8 Ga1 N25 C24 -89.49(13)
N18 Ga1 N25 C24 109.68(13)
N1 Ga1 N25 C24 -123.6(3)
N11 Ga1 N25 C24 -173.05(14)
Cl1 Ga1 N25 C24 11.06(13)
C13 N18 C17 C16 0.1(2)
Ga1 N18 C17 C16 177.22(13)
N18 C17 C16 C15 -0.8(3)
C17 C16 C15 C14 0.5(3)
C16 C15 C14 C13 0.4(3)
C17 N18 C13 C14 0.8(2)
Ga1 N18 C13 C14 -176.56(13)
C17 N18 C13 C12 -177.91(14)
Ga1 N18 C13 C12 4.72(17)
C15 C14 C13 N18 -1.1(3)
C15 C14 C13 C12 177.54(16)
C10 N11 C12 C13 158.17(13)
C19 N11 C12 C13 -76.26(15)
Ga1 N11 C12 C13 42.48(14)
N18 C13 C12 N11 -32.49(19)
C14 C13 C12 N11 148.82(16)
C12 N11 C10 C9 -159.43(13)
C19 N11 C10 C9 75.96(16)
Ga1 N11 C10 C9 -43.08(14)
N11 C10 C9 N8 54.77(18)
C6 C7 N8 C9 -94.38(17)
C6 C7 N8 Ga1 28.11(18)
C10 C9 N8 C7 86.44(17)
C10 C9 N8 Ga1 -36.91(17)
N25 Ga1 N8 C7 162.92(11)
N18 Ga1 N8 C7 -90.15(18)
N1 Ga1 N8 C7 -22.66(11)
N11 Ga1 N8 C7 -115.82(12)
Cl1 Ga1 N8 C7 65.97(11)
N25 Ga1 N8 C9 -71.50(11)
N18 Ga1 N8 C9 35.4(2)
N1 Ga1 N8 C9 102.92(11)
N11 Ga1 N8 C9 9.76(11)
Cl1 Ga1 N8 C9 -168.45(10)
C2 N1 C6 C5 1.4(2)
Ga1 N1 C6 C5 175.06(14)
C2 N1 C6 C7 -175.61(15)
Ga1 N1 C6 C7 -1.97(19)
N8 C7 C6 N1 -17.5(2)
N8 C7 C6 C5 165.51(16)
C6 N1 C2 C3 -0.9(2)
Ga1 N1 C2 C3 -173.57(13)
N1 C2 C3 C4 -0.1(3)
C2 C3 C4 C5 0.5(3)
C3 C4 C5 C6 0.0(3)
N1 C6 C5 C4 -1.0(3)
C7 C6 C5 C4 175.85(18)
C12 N11 C19 C20 129.54(14)
C10 N11 C19 C20 -103.88(15)
Ga1 N11 C19 C20 12.68(16)
C24 N25 C20 C21 -0.9(2)
Ga1 N25 C20 C21 -178.36(13)
C24 N25 C20 C19 179.48(15)
Ga1 N25 C20 C19 2.03(18)
N11 C19 C20 N25 -10.3(2)
N11 C19 C20 C21 170.12(15)
C20 N25 C24 C23 1.3(2)
Ga1 N25 C24 C23 178.48(12)
N25 C24 C23 C22 -0.3(3)
C24 C23 C22 C21 -1.1(3)
C23 C22 C21 C20 1.5(3)
N25 C20 C21 C22 -0.5(3)
C19 C20 C21 C22 179.13(17)
